data_1547722
loop_
_publ_author_name
'Zhengqiang Xia'
'Cheng He'
'Xiaoge Wang'
'Chunying Duan'

_publ_section_title
;
 Modifying electron transfer between photoredox and organocatalytic units
 via framework interpenetration for beta-carbonyl functionalization
;
_journal_name_full 'Nature Communications'
_journal_page_first 361
_journal_paper_doi 10.1038/s41467-017-00416-8
_journal_volume 8
_journal_year 2017
_chemical_formula_sum 'C128 H140 N16 O32 Zn4'
_chemical_formula_weight 2676.04
_space_group_IT_number 5
_symmetry_cell_setting monoclinic
_symmetry_space_group_name_Hall 'C 2y'
_symmetry_space_group_name_H-M 'C 1 2 1'
_atom_sites_solution_hydrogens geom
_atom_sites_solution_primary direct
_atom_sites_solution_secondary difmap
_cell_angle_alpha 90.00
_cell_angle_beta 116.3790(10)
_cell_angle_gamma 90.00
_cell_formula_units_Z 2
_cell_length_a 24.9012(17)
_cell_length_b 9.6416(6)
_cell_length_c 27.3223(18)
_cell_measurement_reflns_used 9893
_cell_measurement_temperature 110(2)
_cell_measurement_theta_max 27.40
_cell_measurement_theta_min 2.30
_cell_volume 5876.7(7)
_computing_cell_refinement 'Bruker SMART'
_computing_data_collection 'Bruker SMART'
_computing_data_reduction 'Bruker SAINT'
_computing_molecular_graphics 'Bruker SHELXTL'
_computing_publication_material 'Bruker SHELXTL'
_computing_structure_refinement 'SHELXL-97 (Sheldrick, 1997)'
_computing_structure_solution 'SHELXS-97 (Sheldrick, 1990)'
_diffrn_ambient_temperature 110(2)
_diffrn_measured_fraction_theta_full 0.991
_diffrn_measured_fraction_theta_max 0.991
_diffrn_measurement_device_type 'CCD area detector'
_diffrn_measurement_method 'phi and omega scans'
_diffrn_radiation_monochromator graphite
_diffrn_radiation_source 'fine-focus sealed tube'
_diffrn_radiation_type MoK\a
_diffrn_radiation_wavelength 0.71073
_diffrn_reflns_av_R_equivalents 0.0241
_diffrn_reflns_av_sigmaI/netI 0.0439
_diffrn_reflns_limit_h_max 28
_diffrn_reflns_limit_h_min -29
_diffrn_reflns_limit_k_max 11
_diffrn_reflns_limit_k_min -11
_diffrn_reflns_limit_l_max 32
_diffrn_reflns_limit_l_min -32
_diffrn_reflns_number 17779
_diffrn_reflns_theta_full 25.00
_diffrn_reflns_theta_max 25.00
_diffrn_reflns_theta_min 2.30
_diffrn_standards_number 0
_exptl_absorpt_coefficient_mu 0.897
_exptl_absorpt_correction_T_max 0.865
_exptl_absorpt_correction_T_min 0.768
_exptl_absorpt_correction_type multi-scan
_exptl_absorpt_process_details sadabs
_exptl_crystal_colour yellow
_exptl_crystal_density_diffrn 1.512
_exptl_crystal_density_method 'not measured'
_exptl_crystal_description block
_exptl_crystal_F_000 2792
_exptl_crystal_size_max 0.30
_exptl_crystal_size_mid 0.24
_exptl_crystal_size_min 0.14
_refine_diff_density_max 0.926
_refine_diff_density_min -1.225
_refine_diff_density_rms 0.081
_refine_ls_abs_structure_details 'Flack H D (1983), Acta Cryst. A39, 876-881'
_refine_ls_abs_structure_Flack 0.048(14)
_refine_ls_extinction_method none
_refine_ls_goodness_of_fit_ref 1.054
_refine_ls_hydrogen_treatment constr
_refine_ls_matrix_type full
_refine_ls_number_parameters 801
_refine_ls_number_reflns 9780
_refine_ls_number_restraints 89
_refine_ls_restrained_S_all 1.143
_refine_ls_R_factor_all 0.0429
_refine_ls_R_factor_gt 0.0406
_refine_ls_shift/su_max 0.023
_refine_ls_shift/su_mean 0.002
_refine_ls_structure_factor_coef Fsqd
_refine_ls_weighting_details 'calc w=1/[\s^2^(Fo^2^)+(0.0731P)^2^+9.7690P] where P=(Fo^2^+2Fc^2^)/3'
_refine_ls_weighting_scheme calc
_refine_ls_wR_factor_gt 0.1182
_refine_ls_wR_factor_ref 0.1198
_reflns_number_gt 9214
_reflns_number_total 9780
_reflns_threshold_expression >2sigma(I)
_cod_data_source_file 41467_2017_416_MOESM6_ESM.cif
_cod_data_source_block 5
_cod_depositor_comments
;
The following automatic conversions were performed:

'_symmetry_cell_setting' value 'Monoclinic' changed to 'monoclinic'
according to the built-in table from CIF Core dictionary named
'cif_core.dic' version 2.4.1 from 2010-06-29.

Automatic conversion script
Id: cif_fix_values 5376 2017-05-30 11:51:03Z andrius 
;
_cod_original_sg_symbol_H-M 'C2   '
_cod_database_code 1547722

loop_
_symmetry_equiv_pos_as_xyz
'x, y, z'
'-x, y, -z'
'x+1/2, y+1/2, z'
'-x+1/2, y+1/2, -z'

loop_
_atom_site_label
_atom_site_type_symbol
_atom_site_fract_x
_atom_site_fract_y
_atom_site_fract_z
_atom_site_U_iso_or_equiv
_atom_site_adp_type
_atom_site_occupancy
_atom_site_symmetry_multiplicity
_atom_site_calc_flag
_atom_site_refinement_flags
_atom_site_disorder_assembly
_atom_site_disorder_group
Zn1 Zn 1.207679(13) 1.46702(3) 0.067935(12) 0.01488(9) Uani 1 1 d . . .
Zn2 Zn 1.209610(14) 1.19246(3) -0.431083(12) 0.01560(10) Uani 1 1 d . . .
C1 C 1.17286(13) 1.5366(4) 0.14729(11) 0.0175(7) Uani 1 1 d . . .
C2 C 1.13337(13) 1.5388(4) 0.17528(11) 0.0172(7) Uani 1 1 d . . .
C3 C 1.07572(13) 1.4905(4) 0.15091(11) 0.0200(8) Uani 1 1 d . . .
H3 H 1.0599 1.4547 0.1148 0.024 Uiso 1 1 calc R . .
C4 C 1.03983(12) 1.4930(4) 0.17810(11) 0.0198(8) Uani 1 1 d . . .
H4 H 1.0000 1.4586 0.1606 0.024 Uiso 1 1 calc R . .
C5 C 1.06235(12) 1.5456(4) 0.23064(11) 0.0165(7) Uani 1 1 d . . .
C6 C 1.12084(13) 1.5947(4) 0.25543(11) 0.0181(7) Uani 1 1 d . . .
H6 H 1.1367 1.6299 0.2916 0.022 Uiso 1 1 calc R . .
C7 C 1.15630(13) 1.5935(3) 0.22864(11) 0.0172(7) Uani 1 1 d . . .
H7 H 1.1960 1.6293 0.2459 0.021 Uiso 1 1 calc R . .
C8 C 1.05054(12) 1.5043(3) 0.31368(12) 0.0170(8) Uani 1 1 d . . .
C9 C 1.09039(13) 1.3935(4) 0.32955(12) 0.0175(7) Uani 1 1 d . . .
H9 H 1.1006 1.3497 0.3037 0.021 Uiso 1 1 calc R . .
C10 C 1.11526(13) 1.3468(4) 0.38301(12) 0.0189(7) Uani 1 1 d . . .
H10 H 1.1428 1.2717 0.3936 0.023 Uiso 1 1 calc R . .
C11 C 1.10040(13) 1.4084(4) 0.42144(11) 0.0185(7) Uani 1 1 d . . .
C12 C 1.06095(13) 1.5202(4) 0.40508(12) 0.0205(7) Uani 1 1 d . . .
H12 H 1.0509 1.5646 0.4310 0.025 Uiso 1 1 calc R . .
C13 C 1.03609(13) 1.5679(4) 0.35175(12) 0.0203(8) Uani 1 1 d . . .
H13 H 1.0091 1.6441 0.3413 0.024 Uiso 1 1 calc R . .
C14 C 0.96835(13) 1.6132(4) 0.23286(11) 0.0159(7) Uani 1 1 d . . .
C15 C 0.92169(13) 1.5670(4) 0.24415(11) 0.0186(8) Uani 1 1 d . . .
H15 H 0.9288 1.4943 0.2698 0.022 Uiso 1 1 calc R . .
C16 C 0.95706(13) 1.7150(3) 0.19425(12) 0.0174(7) Uani 1 1 d . . .
H16 H 0.9884 1.7461 0.1861 0.021 Uiso 1 1 calc R . .
C17 C 0.90025(13) 1.7728(4) 0.16707(12) 0.0179(7) Uani 1 1 d . . .
H17 H 0.8930 1.8424 0.1402 0.022 Uiso 1 1 calc R . .
C18 C 0.86542(13) 1.6260(4) 0.21839(12) 0.0179(7) Uani 1 1 d . . .
H18 H 0.8346 1.5964 0.2275 0.021 Uiso 1 1 calc R . .
C19 C 0.85363(13) 1.7296(3) 0.17881(12) 0.0179(7) Uani 1 1 d . . .
C20 C 0.79224(13) 1.7903(3) 0.15051(12) 0.0180(7) Uani 1 1 d . . .
C21 C 1.05231(12) 1.1616(3) -0.18722(11) 0.0138(7) Uani 1 1 d . . .
C22 C 1.03819(14) 1.1001(4) -0.14813(11) 0.0187(8) Uani 1 1 d . . .
H22 H 1.0113 1.0238 -0.1580 0.022 Uiso 1 1 calc R . .
C23 C 1.06308(17) 1.1495(4) -0.09541(13) 0.0292(9) Uani 1 1 d . . .
H23 H 1.0529 1.1075 -0.0692 0.035 Uiso 1 1 calc R . .
C24 C 1.10291(15) 1.2602(4) -0.08014(13) 0.0246(8) Uani 1 1 d . A .
C25 C 1.11770(14) 1.3198(4) -0.11835(13) 0.0219(8) Uani 1 1 d . . .
H25 H 1.1453 1.3948 -0.1080 0.026 Uiso 1 1 calc R . .
C26 C 1.09312(13) 1.2723(4) -0.17129(12) 0.0194(8) Uani 1 1 d . . .
H26 H 1.1038 1.3146 -0.1971 0.023 Uiso 1 1 calc R . .
C27 C 1.1291(2) 1.3108(4) -0.02243(14) 0.0496(13) Uani 1 1 d U . .
C28 C 0.97031(13) 1.0530(4) -0.26744(12) 0.0166(8) Uani 1 1 d . . .
C29 C 0.92359(14) 1.0948(4) -0.25561(12) 0.0193(8) Uani 1 1 d . . .
H29 H 0.9303 1.1663 -0.2296 0.023 Uiso 1 1 calc R . .
C30 C 0.86817(14) 1.0336(4) -0.28112(12) 0.0208(8) Uani 1 1 d . . .
H30 H 0.8371 1.0631 -0.2723 0.025 Uiso 1 1 calc R . .
C31 C 0.90251(13) 0.8884(4) -0.33253(11) 0.0168(7) Uani 1 1 d . . .
H31 H 0.8950 0.8190 -0.3595 0.020 Uiso 1 1 calc R . .
C32 C 0.95836(13) 0.9472(4) -0.30683(12) 0.0190(8) Uani 1 1 d . . .
H32 H 0.9893 0.9165 -0.3155 0.023 Uiso 1 1 calc R . .
C33 C 1.17283(13) 1.1170(4) -0.35506(12) 0.0186(8) Uani 1 1 d . . .
C34 C 1.13387(13) 1.1155(4) -0.32601(11) 0.0145(7) Uani 1 1 d . . .
C35 C 1.15591(14) 1.0635(4) -0.27353(12) 0.0187(8) Uani 1 1 d . . .
H35 H 1.1956 1.0278 -0.2564 0.022 Uiso 1 1 calc R . .
C36 C 1.12131(13) 1.0625(4) -0.24533(12) 0.0172(8) Uani 1 1 d . . .
H36 H 1.1370 1.0252 -0.2095 0.021 Uiso 1 1 calc R . .
C37 C 1.06382(13) 1.1162(3) -0.26983(11) 0.0148(7) Uani 1 1 d . . .
C38 C 1.04089(13) 1.1740(4) -0.32262(11) 0.0189(8) Uani 1 1 d . . .
H38 H 1.0017 1.2123 -0.3392 0.023 Uiso 1 1 calc R . .
C39 C 1.07574(13) 1.1746(4) -0.34984(12) 0.0183(7) Uani 1 1 d . . .
H39 H 1.0607 1.2151 -0.3851 0.022 Uiso 1 1 calc R . .
C40 C 0.85663(12) 0.9289(4) -0.31974(11) 0.0165(7) Uani 1 1 d . . .
C41 C 0.79624(13) 0.8628(4) -0.34606(13) 0.0199(8) Uani 1 1 d . . .
C42 C 1.19748(15) 1.7204(4) -0.00222(13) 0.0308(9) Uani 1 1 d . . .
H42 H 1.1852 1.6711 -0.0356 0.037 Uiso 1 1 calc R . .
C43 C 1.23180(14) 1.7660(4) 0.08308(13) 0.0227(8) Uani 1 1 d . . .
H43 H 1.2486 1.7560 0.1216 0.027 Uiso 1 1 calc R . .
C44 C 1.19452(16) 1.8624(4) 0.00233(15) 0.0313(9) Uani 1 1 d . . .
H44 H 1.1804 1.9288 -0.0264 0.038 Uiso 1 1 calc R . .
C45 C 1.21161(15) 2.0161(4) 0.08248(15) 0.0289(8) Uani 1 1 d . . .
H45A H 1.2167 2.0959 0.0621 0.035 Uiso 1 1 calc R . .
H45B H 1.2435 2.0206 0.1205 0.035 Uiso 1 1 calc R . .
C46 C 1.14958(14) 2.0230(4) 0.08202(13) 0.0268(8) Uani 1 1 d . . .
H46 H 1.1179 2.0159 0.0434 0.032 Uiso 1 1 calc R . .
C47 C 1.13837(14) 1.9115(4) 0.11618(14) 0.0309(8) Uani 1 1 d . . .
H47A H 1.1760 1.8867 0.1485 0.037 Uiso 1 1 calc R . .
H47B H 1.1212 1.8268 0.0943 0.037 Uiso 1 1 calc R . .
C48 C 1.11587(19) 2.1308(5) 0.14409(17) 0.0544(11) Uani 1 1 d . . .
H48A H 1.0821 2.1948 0.1370 0.065 Uiso 1 1 calc R . .
H48B H 1.1464 2.1427 0.1824 0.065 Uiso 1 1 calc R . .
C49 C 1.19358(15) 0.9470(4) -0.50661(13) 0.0276(9) Uani 1 1 d . . .
H49 H 1.1799 1.0007 -0.5391 0.033 Uiso 1 1 calc R . .
C50 C 1.18891(16) 0.8118(5) -0.50469(14) 0.0321(10) Uani 1 1 d . . .
H50 H 1.1708 0.7515 -0.5352 0.038 Uiso 1 1 calc R . .
C51 C 1.23415(14) 0.8933(4) -0.42126(13) 0.0250(9) Uani 1 1 d . . .
H51 H 1.2539 0.8984 -0.3825 0.030 Uiso 1 1 calc R . .
C52 C 1.18001(15) 0.6467(4) -0.39196(14) 0.0305(8) Uani 1 1 d . . .
H52 H 1.2085 0.6816 -0.3550 0.037 Uiso 1 1 calc R . .
C53 C 1.12368(16) 0.7333(4) -0.41339(16) 0.0354(9) Uani 1 1 d . . .
H53A H 1.0972 0.7126 -0.4523 0.043 Uiso 1 1 calc R . .
H53B H 1.1330 0.8337 -0.4092 0.043 Uiso 1 1 calc R . .
C54 C 1.09549(17) 0.6856(5) -0.37615(17) 0.0400(10) Uani 1 1 d . . .
H54A H 1.1120 0.7396 -0.3417 0.048 Uiso 1 1 calc R . .
H54B H 1.0514 0.6979 -0.3947 0.048 Uiso 1 1 calc R . .
C55 C 1.11147(16) 0.5340(5) -0.36470(14) 0.0313(9) Uani 1 1 d . . .
H55A H 1.0756 0.4750 -0.3839 0.038 Uiso 1 1 calc R . .
H55B H 1.1288 0.5148 -0.3250 0.038 Uiso 1 1 calc R . .
C56 C 1.09369(16) 1.9789(5) 0.13332(18) 0.0412(10) Uani 1 1 d . . .
H56A H 1.0953 1.9351 0.1667 0.049 Uiso 1 1 calc R . .
H56B H 1.0522 1.9731 0.1038 0.049 Uiso 1 1 calc R . .
C57 C 1.21329(18) 0.6356(5) -0.42824(17) 0.0431(11) Uani 1 1 d . . .
H57A H 1.2546 0.6014 -0.4062 0.052 Uiso 1 1 calc R . .
H57B H 1.1922 0.5692 -0.4584 0.052 Uiso 1 1 calc R . .
C58 C 1.12737(15) 1.3608(4) 0.47967(13) 0.0251(8) Uani 1 1 d . . .
N1 N 1.02641(11) 1.5504(3) 0.25933(9) 0.0179(7) Uani 1 1 d . . .
N2 N 1.02702(11) 1.1128(3) -0.24200(10) 0.0178(7) Uani 1 1 d . . .
N3 N 1.22082(11) 1.6611(3) 0.04861(10) 0.0211(7) Uani 1 1 d . . .
N4 N 1.21638(13) 1.8867(3) 0.05714(12) 0.0260(7) Uani 1 1 d . . .
N5 N 1.14223(11) 2.1583(3) 0.10576(10) 0.0222(6) Uani 1 1 d . . .
H5A H 1.1789 2.2010 0.1240 0.027 Uiso 1 1 calc R . .
H5B H 1.1175 2.2163 0.0782 0.027 Uiso 1 1 calc R . .
N6 N 1.22168(12) 0.9999(3) -0.45370(11) 0.0231(7) Uani 1 1 d . . .
N7 N 1.21491(13) 0.7726(4) -0.45045(12) 0.0281(8) Uani 1 1 d . . .
N8 N 1.15728(12) 0.5069(3) -0.38608(11) 0.0251(7) Uani 1 1 d . . .
H8A H 1.1881 0.4529 -0.3619 0.030 Uiso 1 1 calc R . .
H8B H 1.1398 0.4623 -0.4193 0.030 Uiso 1 1 calc R . .
O1 O 1.22307(9) 1.5916(3) 0.16809(8) 0.0226(6) Uani 1 1 d . . .
O2 O 1.15105(9) 1.4737(3) 0.10022(8) 0.0191(5) Uani 1 1 d . . .
O3 O 0.78260(9) 1.8676(3) 0.10951(8) 0.0227(6) Uani 1 1 d . . .
O4 O 0.75431(9) 1.7596(3) 0.16687(9) 0.0233(5) Uani 1 1 d . . .
O5 O 1.16888(11) 1.4004(4) -0.00780(10) 0.0523(9) Uani 1 1 d U A .
O6 O 1.09140(18) 1.2828(5) 0.00336(15) 0.0215(10) Uani 0.50 1 d PU A 1
O6' O 1.1458(3) 1.2373(7) 0.01514(19) 0.0463(15) Uani 0.50 1 d PU A 2
O7 O 1.15297(9) 1.1882(3) -0.39937(8) 0.0219(6) Uani 1 1 d . . .
O8 O 1.22017(9) 1.0514(3) -0.33601(9) 0.0248(6) Uani 1 1 d . . .
O9 O 0.76145(10) 0.8795(3) -0.32473(9) 0.0252(6) Uani 1 1 d . . .
O10 O 0.78462(9) 0.7915(3) -0.38899(8) 0.0205(6) Uani 1 1 d . . .
O11 O 1.16951(10) 1.2754(3) 0.49471(9) 0.0275(6) Uani 1 1 d . . .
O12 O 1.10680(12) 1.4119(3) 0.51041(9) 0.0402(7) Uani 1 1 d . . .
O13 O 0.75664(13) 1.2879(3) -0.26956(11) 0.0477(8) Uani 1 1 d . . .
O14 O 0.73279(13) 0.8691(4) -0.23347(12) 0.0477(8) Uani 1 1 d . . .
O17 O 0.9763(3) 2.1905(6) -0.0204(3) 0.0681(19) Uiso 0.50 1 d PDU . 1
C59 C 1.0000 2.0767(7) 0.0000 0.152(4) Uiso 1 2 d SDU . 1
C60 C 1.0000 1.9176(6) 0.0000 0.090(2) Uiso 1 2 d SDU . 1
C61 C 1.0247(5) 1.7922(7) -0.0165(5) 0.093(3) Uiso 0.50 1 d PDU . 1
C62 C 1.0000 1.6562(6) 0.0000 0.0676(18) Uiso 1 2 d SDU . 1
C63 C 1.0240(4) 1.5131(7) -0.0091(3) 0.0444(18) Uiso 0.50 1 d PDU . 1
O15 O 1.0555(6) 1.5502(14) -0.0184(6) 0.190(5) Uiso 0.50 1 d PDU B 2
C015 C 1.0233(4) 1.6725(10) -0.0171(4) 0.053(2) Uiso 0.50 1 d PDU . 2
O16 O 0.9662(5) 1.8360(10) 0.5677(5) 0.129(4) Uiso 0.50 1 d PDU C 1
C016 C 0.9663(7) 1.9758(12) 0.5520(7) 0.113(5) Uiso 0.50 1 d PDU C 1
O18 O 1.0000 1.5276(4) 0.5000 0.0436(9) Uiso 1 2 d SDU D 2
C64 C 1.0000 1.6550(7) 0.5000 0.230(5) Uiso 1 2 d SDU . 2
C65 C 1.0182(6) 1.7846(7) 0.4801(6) 0.140(4) Uiso 0.50 1 d PDU . 2
C66 C 1.0000 1.9228(7) 0.5000 0.143(3) Uiso 1 2 d SDU . 2
C67 C 1.0196(6) 2.0414(8) 0.4794(5) 0.099(4) Uiso 0.50 1 d PDU . 2
C68 C 1.0236(6) 2.1877(10) 0.4994(6) 0.101(4) Uiso 0.50 1 d PDU . 2

loop_
_atom_site_aniso_label
_atom_site_aniso_U_11
_atom_site_aniso_U_22
_atom_site_aniso_U_33
_atom_site_aniso_U_23
_atom_site_aniso_U_13
_atom_site_aniso_U_12
Zn1 0.01132(15) 0.01896(19) 0.01333(15) -0.00222(13) 0.00454(12) 0.00143(14)
Zn2 0.01099(15) 0.0236(2) 0.01054(15) 0.00308(14) 0.00331(12) -0.00045(15)
C1 0.0173(13) 0.0202(16) 0.0125(12) 0.0036(12) 0.0043(11) 0.0032(13)
C2 0.0168(13) 0.0197(16) 0.0139(12) 0.0056(12) 0.0058(10) 0.0024(13)
C3 0.0167(13) 0.0319(19) 0.0074(12) 0.0005(13) 0.0016(10) 0.0034(14)
C4 0.0106(12) 0.0318(19) 0.0137(12) 0.0027(13) 0.0024(10) -0.0008(14)
C5 0.0143(12) 0.0221(16) 0.0118(12) 0.0037(12) 0.0045(10) 0.0080(13)
C6 0.0200(13) 0.0213(16) 0.0111(12) -0.0004(12) 0.0053(10) 0.0030(14)
C7 0.0144(12) 0.0183(16) 0.0181(13) -0.0009(12) 0.0066(10) 0.0010(13)
C8 0.0116(12) 0.0228(17) 0.0129(12) 0.0027(12) 0.0021(10) 0.0001(13)
C9 0.0159(12) 0.0203(16) 0.0159(12) -0.0060(12) 0.0067(10) -0.0030(13)
C10 0.0155(12) 0.0212(16) 0.0189(13) 0.0065(12) 0.0065(11) 0.0035(13)
C11 0.0198(13) 0.0233(16) 0.0100(12) -0.0002(12) 0.0043(10) -0.0039(14)
C12 0.0259(14) 0.0253(16) 0.0131(12) -0.0019(12) 0.0110(11) 0.0030(14)
C13 0.0175(13) 0.0258(17) 0.0206(13) 0.0008(13) 0.0111(11) 0.0046(14)
C14 0.0154(12) 0.0245(17) 0.0070(11) -0.0016(12) 0.0043(10) 0.0057(13)
C15 0.0160(13) 0.0252(17) 0.0137(12) 0.0044(12) 0.0058(11) 0.0021(13)
C16 0.0170(12) 0.0154(15) 0.0191(13) 0.0037(12) 0.0073(11) -0.0008(13)
C17 0.0164(12) 0.0179(16) 0.0196(13) 0.0028(12) 0.0081(11) 0.0050(13)
C18 0.0173(12) 0.0196(16) 0.0214(13) 0.0022(12) 0.0128(10) 0.0016(13)
C19 0.0140(12) 0.0200(16) 0.0178(13) -0.0082(12) 0.0053(10) -0.0040(13)
C20 0.0197(13) 0.0165(15) 0.0168(13) -0.0048(12) 0.0073(11) 0.0017(13)
C21 0.0132(12) 0.0180(16) 0.0124(12) -0.0015(12) 0.0076(10) 0.0037(13)
C22 0.0250(15) 0.0175(16) 0.0124(13) -0.0023(12) 0.0072(11) -0.0011(14)
C23 0.0506(19) 0.0230(19) 0.0164(14) 0.0029(14) 0.0171(13) 0.0046(18)
C24 0.0324(17) 0.0172(16) 0.0166(14) -0.0023(13) 0.0040(13) 0.0097(15)
C25 0.0140(13) 0.0224(18) 0.0242(15) -0.0047(14) 0.0038(12) 0.0026(14)
C26 0.0197(13) 0.0229(18) 0.0207(14) -0.0061(14) 0.0136(11) -0.0063(14)
C27 0.091(3) 0.0275(19) 0.0076(15) -0.0002(14) 0.0017(17) 0.014(2)
C28 0.0144(13) 0.0187(17) 0.0149(13) 0.0011(13) 0.0049(11) -0.0001(13)
C29 0.0209(14) 0.0216(18) 0.0178(13) -0.0039(13) 0.0108(11) -0.0023(14)
C30 0.0156(13) 0.0303(19) 0.0171(13) 0.0000(14) 0.0078(11) 0.0025(15)
C31 0.0193(13) 0.0207(17) 0.0092(12) 0.0001(12) 0.0052(11) 0.0024(14)
C32 0.0145(12) 0.031(2) 0.0146(13) 0.0014(13) 0.0088(10) -0.0009(15)
C33 0.0148(13) 0.0268(19) 0.0135(13) -0.0041(13) 0.0058(11) -0.0074(14)
C34 0.0136(12) 0.0181(16) 0.0110(12) 0.0000(12) 0.0048(10) -0.0056(13)
C35 0.0134(13) 0.0258(18) 0.0137(13) -0.0003(13) 0.0032(11) 0.0008(14)
C36 0.0170(14) 0.0220(17) 0.0126(12) 0.0022(13) 0.0066(11) 0.0002(14)
C37 0.0185(13) 0.0156(16) 0.0134(12) -0.0028(12) 0.0099(11) -0.0027(13)
C38 0.0150(13) 0.0250(18) 0.0149(13) 0.0042(13) 0.0051(11) 0.0004(14)
C39 0.0180(13) 0.0219(17) 0.0149(13) 0.0023(13) 0.0074(11) -0.0010(14)
C40 0.0126(12) 0.0220(17) 0.0135(12) -0.0022(12) 0.0044(10) -0.0048(13)
C41 0.0137(13) 0.0225(17) 0.0207(14) 0.0029(14) 0.0051(11) 0.0004(14)
C42 0.0357(16) 0.042(2) 0.0215(14) 0.0052(15) 0.0187(12) 0.0103(17)
C43 0.0206(13) 0.0257(17) 0.0244(14) -0.0068(13) 0.0125(11) -0.0045(14)
C44 0.0408(17) 0.0247(18) 0.0403(17) 0.0044(15) 0.0289(14) 0.0053(16)
C45 0.0353(15) 0.0205(16) 0.0457(16) -0.0120(14) 0.0313(13) -0.0105(14)
C46 0.0223(14) 0.0313(17) 0.0295(15) -0.0090(14) 0.0140(12) -0.0040(15)
C47 0.0285(14) 0.0341(18) 0.0408(16) -0.0005(15) 0.0250(13) -0.0021(15)
C48 0.077(2) 0.051(3) 0.072(2) -0.0296(19) 0.0658(17) -0.037(2)
C49 0.0321(16) 0.033(2) 0.0160(14) -0.0021(14) 0.0092(12) 0.0016(17)
C50 0.0319(17) 0.042(2) 0.0241(16) -0.0094(16) 0.0138(14) -0.0035(18)
C51 0.0229(15) 0.031(2) 0.0237(15) -0.0018(15) 0.0127(12) 0.0033(16)
C52 0.0385(16) 0.0222(16) 0.0435(17) -0.0041(14) 0.0297(14) -0.0041(15)
C53 0.0386(17) 0.0286(18) 0.050(2) -0.0017(16) 0.0295(15) 0.0012(16)
C54 0.0436(17) 0.034(2) 0.062(2) -0.0066(17) 0.0406(15) 0.0062(17)
C55 0.0326(16) 0.039(2) 0.0322(16) 0.0057(16) 0.0235(13) 0.0017(18)
C56 0.0418(17) 0.040(2) 0.064(2) -0.0107(19) 0.0432(16) -0.0042(19)
C57 0.0502(19) 0.035(2) 0.070(2) -0.0051(18) 0.0501(17) -0.0029(18)
C58 0.0291(16) 0.0240(18) 0.0176(15) 0.0027(14) 0.0063(13) 0.0037(16)
N1 0.0121(11) 0.0314(16) 0.0097(10) 0.0081(11) 0.0043(9) 0.0037(12)
N2 0.0172(12) 0.0254(15) 0.0119(11) -0.0017(11) 0.0074(9) -0.0103(12)
N3 0.0225(11) 0.0260(15) 0.0199(11) 0.0023(11) 0.0141(9) -0.0002(12)
N4 0.0303(12) 0.0259(16) 0.0323(12) -0.0003(12) 0.0234(11) -0.0017(13)
N5 0.0192(11) 0.0260(15) 0.0257(12) -0.0025(11) 0.0137(10) 0.0003(12)
N6 0.0197(12) 0.0310(18) 0.0179(12) 0.0034(12) 0.0079(10) -0.0003(13)
N7 0.0346(14) 0.0269(17) 0.0314(14) -0.0008(13) 0.0225(12) -0.0016(14)
N8 0.0263(12) 0.0316(17) 0.0204(12) -0.0020(12) 0.0132(10) -0.0038(13)
O1 0.0140(9) 0.0387(14) 0.0138(9) -0.0001(10) 0.0050(7) -0.0012(10)
O2 0.0141(9) 0.0282(12) 0.0139(9) -0.0063(9) 0.0051(7) -0.0009(10)
O3 0.0178(9) 0.0320(13) 0.0194(10) 0.0040(10) 0.0091(8) 0.0080(10)
O4 0.0138(9) 0.0277(12) 0.0303(11) 0.0007(10) 0.0114(8) -0.0011(9)
O5 0.0245(12) 0.097(2) 0.0294(12) -0.0371(15) 0.0065(10) 0.0001(16)
O6 0.0268(18) 0.033(2) 0.0097(16) -0.0020(17) 0.0124(14) -0.0143(19)
O6' 0.065(3) 0.052(3) 0.018(2) -0.001(2) 0.014(2) -0.021(3)
O7 0.0176(9) 0.0344(14) 0.0168(10) 0.0030(11) 0.0105(8) -0.0041(11)
O8 0.0155(10) 0.0413(15) 0.0180(10) 0.0030(10) 0.0078(8) 0.0048(11)
O9 0.0183(10) 0.0332(14) 0.0259(10) -0.0030(10) 0.0116(8) -0.0055(10)
O10 0.0154(9) 0.0302(14) 0.0123(9) -0.0007(10) 0.0030(8) -0.0068(11)
O11 0.0173(10) 0.0405(15) 0.0211(11) 0.0134(11) 0.0053(9) 0.0022(12)
O12 0.0521(15) 0.0545(18) 0.0129(10) 0.0077(11) 0.0134(10) 0.0216(15)
O13 0.0617(16) 0.0420(17) 0.0435(14) -0.0005(13) 0.0270(12) 0.0094(15)
O14 0.0512(15) 0.0519(19) 0.0457(14) -0.0124(15) 0.0267(12) -0.0033(16)

loop_
_atom_type_symbol
_atom_type_description
_atom_type_scat_dispersion_real
_atom_type_scat_dispersion_imag
_atom_type_scat_source
C C 0.0033 0.0016 'International Tables Vol C Tables 4.2.6.8 and 6.1.1.4'
H H 0.0000 0.0000 'International Tables Vol C Tables 4.2.6.8 and 6.1.1.4'
N N 0.0061 0.0033 'International Tables Vol C Tables 4.2.6.8 and 6.1.1.4'
O O 0.0106 0.0060 'International Tables Vol C Tables 4.2.6.8 and 6.1.1.4'
Zn Zn 0.2839 1.4301 'International Tables Vol C Tables 4.2.6.8 and 6.1.1.4'

loop_
_geom_angle_atom_site_label_1
_geom_angle_atom_site_label_2
_geom_angle_atom_site_label_3
_geom_angle
_geom_angle_site_symmetry_1
_geom_angle_site_symmetry_3
O3 Zn1 O5 110.39(12) 3_545 .
O3 Zn1 O2 116.44(9) 3_545 .
O5 Zn1 O2 111.59(10) . .
O3 Zn1 N3 112.66(10) 3_545 .
O5 Zn1 N3 95.12(14) . .
O2 Zn1 N3 108.64(11) . .
O10 Zn2 O7 116.00(10) 3 .
O10 Zn2 O11 108.63(10) 3 1_554
O7 Zn2 O11 109.02(9) . 1_554
O10 Zn2 N6 113.34(11) 3 .
O7 Zn2 N6 110.53(12) . .
O11 Zn2 N6 97.67(11) 1_554 .
O1 C1 O2 123.0(3) . .
O1 C1 C2 121.3(3) . .
O2 C1 C2 115.6(3) . .
C3 C2 C7 119.0(3) . .
C3 C2 C1 122.3(3) . .
C7 C2 C1 118.6(3) . .
C2 C3 C4 121.2(3) . .
C2 C3 H3 119.4 . .
C4 C3 H3 119.4 . .
C5 C4 C3 119.9(3) . .
C5 C4 H4 120.0 . .
C3 C4 H4 120.0 . .
C4 C5 C6 119.0(3) . .
C4 C5 N1 121.1(3) . .
C6 C5 N1 119.9(3) . .
C7 C6 C5 121.4(3) . .
C7 C6 H6 119.3 . .
C5 C6 H6 119.3 . .
C6 C7 C2 119.5(3) . .
C6 C7 H7 120.2 . .
C2 C7 H7 120.2 . .
C13 C8 C9 119.6(3) . .
C13 C8 N1 121.5(3) . .
C9 C8 N1 118.9(3) . .
C10 C9 C8 120.1(3) . .
C10 C9 H9 119.9 . .
C8 C9 H9 119.9 . .
C9 C10 C11 120.9(3) . .
C9 C10 H10 119.6 . .
C11 C10 H10 119.6 . .
C12 C11 C10 118.3(3) . .
C12 C11 C58 119.9(3) . .
C10 C11 C58 121.7(3) . .
C13 C12 C11 121.1(3) . .
C13 C12 H12 119.4 . .
C11 C12 H12 119.4 . .
C12 C13 C8 120.0(3) . .
C12 C13 H13 120.0 . .
C8 C13 H13 120.0 . .
C16 C14 C15 119.3(3) . .
C16 C14 N1 120.4(3) . .
C15 C14 N1 120.3(3) . .
C18 C15 C14 120.7(3) . .
C18 C15 H15 119.7 . .
C14 C15 H15 119.7 . .
C14 C16 C17 120.6(3) . .
C14 C16 H16 119.7 . .
C17 C16 H16 119.7 . .
C16 C17 C19 120.7(3) . .
C16 C17 H17 119.7 . .
C19 C17 H17 119.7 . .
C15 C18 C19 120.2(3) . .
C15 C18 H18 119.9 . .
C19 C18 H18 119.9 . .
C17 C19 C18 118.6(3) . .
C17 C19 C20 121.9(3) . .
C18 C19 C20 119.6(3) . .
O4 C20 O3 125.2(3) . .
O4 C20 C19 119.1(3) . .
O3 C20 C19 115.7(3) . .
C22 C21 C26 118.7(3) . .
C22 C21 N2 121.4(3) . .
C26 C21 N2 120.0(3) . .
C23 C22 C21 120.3(3) . .
C23 C22 H22 119.9 . .
C21 C22 H22 119.9 . .
C22 C23 C24 120.7(3) . .
C22 C23 H23 119.7 . .
C24 C23 H23 119.7 . .
C25 C24 C23 119.2(3) . .
C25 C24 C27 121.7(4) . .
C23 C24 C27 119.1(4) . .
C26 C25 C24 121.0(3) . .
C26 C25 H25 119.5 . .
C24 C25 H25 119.5 . .
C25 C26 C21 120.1(3) . .
C25 C26 H26 119.9 . .
C21 C26 H26 119.9 . .
O6' C27 O5 102.6(4) . .
O6' C27 O6 60.3(4) . .
O5 C27 O6 125.4(4) . .
O6' C27 C24 123.4(5) . .
O5 C27 C24 118.6(4) . .
O6 C27 C24 112.6(4) . .
N2 C28 C29 121.9(3) . .
N2 C28 C32 120.2(3) . .
C29 C28 C32 117.9(3) . .
C30 C29 C28 120.7(3) . .
C30 C29 H29 119.6 . .
C28 C29 H29 119.6 . .
C29 C30 C40 121.2(3) . .
C29 C30 H30 119.4 . .
C40 C30 H30 119.4 . .
C32 C31 C40 121.0(3) . .
C32 C31 H31 119.5 . .
C40 C31 H31 119.5 . .
C31 C32 C28 120.7(3) . .
C31 C32 H32 119.7 . .
C28 C32 H32 119.7 . .
O8 C33 O7 124.6(3) . .
O8 C33 C34 119.6(3) . .
O7 C33 C34 115.8(3) . .
C35 C34 C39 118.5(3) . .
C35 C34 C33 120.0(3) . .
C39 C34 C33 121.4(3) . .
C34 C35 C36 121.4(3) . .
C34 C35 H35 119.3 . .
C36 C35 H35 119.3 . .
C37 C36 C35 119.5(3) . .
C37 C36 H36 120.2 . .
C35 C36 H36 120.2 . .
C36 C37 C38 120.3(3) . .
C36 C37 N2 120.3(3) . .
C38 C37 N2 119.4(3) . .
C39 C38 C37 119.4(3) . .
C39 C38 H38 120.3 . .
C37 C38 H38 120.3 . .
C38 C39 C34 120.9(3) . .
C38 C39 H39 119.6 . .
C34 C39 H39 119.6 . .
C31 C40 C30 118.5(3) . .
C31 C40 C41 121.6(3) . .
C30 C40 C41 119.9(3) . .
O9 C41 O10 125.2(3) . .
O9 C41 C40 118.6(3) . .
O10 C41 C40 116.2(3) . .
N3 C42 C44 109.8(3) . .
N3 C42 H42 125.1 . .
C44 C42 H42 125.1 . .
N3 C43 N4 111.7(3) . .
N3 C43 H43 124.1 . .
N4 C43 H43 124.1 . .
N4 C44 C42 104.9(3) . .
N4 C44 H44 127.5 . .
C42 C44 H44 127.5 . .
N4 C45 C46 109.0(3) . .
N4 C45 H45A 109.9 . .
C46 C45 H45A 109.9 . .
N4 C45 H45B 109.9 . .
C46 C45 H45B 109.9 . .
H45A C45 H45B 108.3 . .
N5 C46 C47 104.9(3) . .
N5 C46 C45 110.3(3) . .
C47 C46 C45 114.8(3) . .
N5 C46 H46 108.9 . .
C47 C46 H46 108.9 . .
C45 C46 H46 108.9 . .
C46 C47 C56 104.1(3) . .
C46 C47 H47A 110.9 . .
C56 C47 H47A 110.9 . .
C46 C47 H47B 110.9 . .
C56 C47 H47B 110.9 . .
H47A C47 H47B 109.0 . .
N5 C48 C56 105.5(3) . .
N5 C48 H48A 110.6 . .
C56 C48 H48A 110.6 . .
N5 C48 H48B 110.6 . .
C56 C48 H48B 110.6 . .
H48A C48 H48B 108.8 . .
C50 C49 N6 109.5(3) . .
C50 C49 H49 125.2 . .
N6 C49 H49 125.2 . .
C49 C50 N7 107.9(3) . .
C49 C50 H50 126.1 . .
N7 C50 H50 126.1 . .
N6 C51 N7 111.0(3) . .
N6 C51 H51 124.5 . .
N7 C51 H51 124.5 . .
N8 C52 C53 102.0(3) . .
N8 C52 C57 109.9(3) . .
C53 C52 C57 117.3(3) . .
N8 C52 H52 109.1 . .
C53 C52 H52 109.1 . .
C57 C52 H52 109.1 . .
C52 C53 C54 101.3(3) . .
C52 C53 H53A 111.5 . .
C54 C53 H53A 111.5 . .
C52 C53 H53B 111.5 . .
C54 C53 H53B 111.5 . .
H53A C53 H53B 109.3 . .
C55 C54 C53 105.7(3) . .
C55 C54 H54A 110.6 . .
C53 C54 H54A 110.6 . .
C55 C54 H54B 110.6 . .
C53 C54 H54B 110.6 . .
H54A C54 H54B 108.7 . .
C54 C55 N8 105.1(3) . .
C54 C55 H55A 110.7 . .
N8 C55 H55A 110.7 . .
C54 C55 H55B 110.7 . .
N8 C55 H55B 110.7 . .
H55A C55 H55B 108.8 . .
C47 C56 C48 102.3(3) . .
C47 C56 H56A 111.3 . .
C48 C56 H56A 111.3 . .
C47 C56 H56B 111.3 . .
C48 C56 H56B 111.3 . .
H56A C56 H56B 109.2 . .
N7 C57 C52 108.9(4) . .
N7 C57 H57A 109.9 . .
C52 C57 H57A 109.9 . .
N7 C57 H57B 109.9 . .
C52 C57 H57B 109.9 . .
H57A C57 H57B 108.3 . .
O11 C58 O12 124.6(3) . .
O11 C58 C11 117.7(3) . .
O12 C58 C11 117.7(3) . .
C8 N1 C5 119.5(2) . .
C8 N1 C14 122.0(3) . .
C5 N1 C14 118.3(2) . .
C28 N2 C21 122.6(3) . .
C28 N2 C37 119.5(3) . .
C21 N2 C37 117.7(2) . .
C43 N3 C42 105.3(3) . .
C43 N3 Zn1 122.0(2) . .
C42 N3 Zn1 127.5(2) . .
C43 N4 C44 108.3(3) . .
C43 N4 C45 124.2(3) . .
C44 N4 C45 126.2(3) . .
C48 N5 C46 109.0(3) . .
C48 N5 H5A 109.9 . .
C46 N5 H5A 109.9 . .
C48 N5 H5B 109.9 . .
C46 N5 H5B 109.9 . .
H5A N5 H5B 108.3 . .
C51 N6 C49 106.0(3) . .
C51 N6 Zn2 122.7(2) . .
C49 N6 Zn2 125.4(2) . .
C51 N7 C50 105.6(3) . .
C51 N7 C57 126.3(3) . .
C50 N7 C57 127.3(3) . .
C52 N8 C55 105.7(3) . .
C52 N8 H8A 110.6 . .
C55 N8 H8A 110.6 . .
C52 N8 H8B 110.6 . .
C55 N8 H8B 110.6 . .
H8A N8 H8B 108.7 . .
C1 O2 Zn1 112.98(19) . .
C20 O3 Zn1 123.8(2) . 3_455
C27 O5 Zn1 121.1(3) . .
C33 O7 Zn2 112.2(2) . .
C41 O10 Zn2 124.8(2) . 3_445
C58 O11 Zn2 124.6(2) . 1_556
O17 O17 C59 61.1(3) 2_755 .
O17 C59 O17 57.8(7) 2_755 .
O17 C59 C60 151.1(3) 2_755 .
O17 C59 C60 151.1(3) . .
C61 C60 C61 73.9(8) . 2_755
C61 C60 C59 143.0(4) . .
C61 C60 C59 143.0(4) 2_755 .
C60 C61 C62 108.3(7) . .
C60 C61 C61 53.0(4) . 2_755
C62 C61 C61 55.2(4) . 2_755
C63 C62 C63 56.5(7) . 2_755
C63 C62 C61 117.2(4) . .
C63 C62 C61 172.1(5) 2_755 .
C63 C62 C61 172.1(5) . 2_755
C63 C62 C61 117.2(4) 2_755 2_755
C61 C62 C61 69.5(7) . 2_755
C63 C63 C62 61.7(3) 2_755 .
O15 C015 C015 120.8(9) . 2_755
O18 C64 C65 145.8(5) . .
O18 C64 C65 145.8(5) . 2_756
C65 C64 C65 68.4(9) . 2_756
C64 C65 C66 113.3(8) . .
C64 C65 C65 55.8(5) . 2_756
C66 C65 C65 57.5(4) . 2_756
C67 C66 C67 76.0(10) . 2_756
C67 C66 C65 109.5(6) . .
C67 C66 C65 174.5(7) 2_756 .
C67 C66 C65 174.5(7) . 2_756
C67 C66 C65 109.5(6) 2_756 2_756
C65 C66 C65 65.0(9) . 2_756
C66 C67 C68 125.4(10) . .
C66 C67 C67 52.0(5) . 2_756
C68 C67 C67 74.8(7) . 2_756
C66 C67 C68 97.3(8) . 2_756
C68 C67 C68 36.1(9) . 2_756
C67 C67 C68 46.1(4) 2_756 2_756
C68 C68 C67 95.9(9) 2_756 .
C68 C68 C67 48.0(6) 2_756 2_756
C67 C68 C67 59.1(8) . 2_756

loop_
_geom_bond_atom_site_label_1
_geom_bond_atom_site_label_2
_geom_bond_distance
_geom_bond_site_symmetry_2
Zn1 O3 1.951(2) 3_545
Zn1 O5 1.963(3) .
Zn1 O2 1.969(2) .
Zn1 N3 2.010(3) .
Zn2 O10 1.953(2) 3
Zn2 O7 1.956(2) .
Zn2 O11 1.987(2) 1_554
Zn2 N6 2.021(3) .
C1 O1 1.239(4) .
C1 O2 1.302(4) .
C1 C2 1.490(5) .
C2 C3 1.368(4) .
C2 C7 1.411(4) .
C3 C4 1.393(5) .
C3 H3 0.9500 .
C4 C5 1.385(4) .
C4 H4 0.9500 .
C5 C6 1.389(4) .
C5 N1 1.428(4) .
C6 C7 1.374(5) .
C6 H6 0.9500 .
C7 H7 0.9500 .
C8 C13 1.386(5) .
C8 C9 1.390(4) .
C8 N1 1.404(4) .
C9 C10 1.384(4) .
C9 H9 0.9500 .
C10 C11 1.392(5) .
C10 H10 0.9500 .
C11 C12 1.392(5) .
C11 C58 1.498(4) .
C12 C13 1.384(4) .
C12 H12 0.9500 .
C13 H13 0.9500 .
C14 C16 1.376(4) .
C14 C15 1.401(5) .
C14 N1 1.432(4) .
C15 C18 1.381(4) .
C15 H15 0.9500 .
C16 C17 1.389(4) .
C16 H16 0.9500 .
C17 C19 1.398(5) .
C17 H17 0.9500 .
C18 C19 1.404(5) .
C18 H18 0.9500 .
C19 C20 1.492(4) .
C20 O4 1.247(4) .
C20 O3 1.276(4) .
C21 C22 1.396(5) .
C21 C26 1.403(5) .
C21 N2 1.422(4) .
C22 C23 1.376(4) .
C22 H22 0.9500 .
C23 C24 1.389(5) .
C23 H23 0.9500 .
C24 C25 1.377(5) .
C24 C27 1.495(5) .
C25 C26 1.374(4) .
C25 H25 0.9500 .
C26 H26 0.9500 .
C27 O6' 1.162(7) .
C27 O5 1.239(6) .
C27 O6 1.427(7) .
C28 N2 1.392(4) .
C28 C29 1.398(5) .
C28 C32 1.415(5) .
C29 C30 1.372(5) .
C29 H29 0.9500 .
C30 C40 1.395(5) .
C30 H30 0.9500 .
C31 C32 1.371(4) .
C31 C40 1.391(5) .
C31 H31 0.9500 .
C32 H32 0.9500 .
C33 O8 1.231(4) .
C33 O7 1.285(4) .
C33 C34 1.502(4) .
C34 C35 1.382(4) .
C34 C39 1.416(4) .
C35 C36 1.388(5) .
C35 H35 0.9500 .
C36 C37 1.383(4) .
C36 H36 0.9500 .
C37 C38 1.409(4) .
C37 N2 1.427(4) .
C38 C39 1.371(5) .
C38 H38 0.9500 .
C39 H39 0.9500 .
C40 C41 1.491(4) .
C41 O9 1.251(4) .
C41 O10 1.277(4) .
C42 N3 1.369(4) .
C42 C44 1.380(6) .
C42 H42 0.9500 .
C43 N3 1.325(5) .
C43 N4 1.328(5) .
C43 H43 0.9500 .
C44 N4 1.367(5) .
C44 H44 0.9500 .
C45 N4 1.457(5) .
C45 C46 1.541(5) .
C45 H45A 0.9900 .
C45 H45B 0.9900 .
C46 N5 1.504(5) .
C46 C47 1.528(5) .
C46 H46 1.0000 .
C47 C56 1.530(5) .
C47 H47A 0.9900 .
C47 H47B 0.9900 .
C48 N5 1.486(5) .
C48 C56 1.546(7) .
C48 H48A 0.9900 .
C48 H48B 0.9900 .
C49 C50 1.313(6) .
C49 N6 1.393(4) .
C49 H49 0.9500 .
C50 N7 1.380(5) .
C50 H50 0.9500 .
C51 N6 1.301(5) .
C51 N7 1.371(5) .
C51 H51 0.9500 .
C52 N8 1.498(5) .
C52 C53 1.509(5) .
C52 C57 1.552(5) .
C52 H52 1.0000 .
C53 C54 1.541(6) .
C53 H53A 0.9900 .
C53 H53B 0.9900 .
C54 C55 1.510(6) .
C54 H54A 0.9900 .
C54 H54B 0.9900 .
C55 N8 1.517(5) .
C55 H55A 0.9900 .
C55 H55B 0.9900 .
C56 H56A 0.9900 .
C56 H56B 0.9900 .
C57 N7 1.462(6) .
C57 H57A 0.9900 .
C57 H57B 0.9900 .
C58 O11 1.251(4) .
C58 O12 1.262(5) .
N5 H5A 0.9200 .
N5 H5B 0.9200 .
N8 H8A 0.9200 .
N8 H8B 0.9200 .
O3 Zn1 1.951(2) 3_455
O10 Zn2 1.953(2) 3_445
O11 Zn2 1.987(2) 1_556
O17 O17 1.212(13) 2_755
O17 C59 1.253(7) .
C59 O17 1.253(7) 2_755
C59 C60 1.534(7) .
C60 C61 1.513(8) .
C60 C61 1.513(8) 2_755
C61 C62 1.596(8) .
C61 C61 1.82(2) 2_755
C62 C63 1.566(7) .
C62 C63 1.566(7) 2_755
C62 C61 1.596(8) 2_755
C63 C63 1.484(17) 2_755
O15 C015 1.435(10) .
C015 C015 1.78(2) 2_755
O16 C016 1.415(10) .
O18 C64 1.228(7) .
C64 C65 1.511(8) .
C64 C65 1.511(8) 2_756
C65 C66 1.581(9) .
C65 C65 1.70(2) 2_756
C66 C67 1.451(9) .
C66 C67 1.451(8) 2_756
C66 C65 1.581(9) 2_756
C67 C68 1.499(9) .
C67 C67 1.79(2) 2_756
C67 C68 2.008(16) 2_756
C68 C68 1.19(3) 2_756
C68 C67 2.008(16) 2_756
